data_4038553
loop_
_publ_author_name
'Zhou, Yan'
'Liang, Hong'
'Sheng, Yaoguang'
'Wang, Shaoli'
'Gao, Yi'
'Zhan, Lingling'
'Zheng, Zhilong'
'Yang, Mengjie'
'Liang, Guang'
'Zhou, Jianmin'
'Deng, Jun'
'Song, Zengqiang'

_publ_section_title
;
 Ruthenium(II)-catalyzed C-H activation of chromones with maleimides to
 synthesize succinimide/ maleimide-containing chromones.
;
_journal_name_full 'The Journal of organic chemistry'
_journal_paper_doi 10.1021/acs.joc.0c01223
_journal_year 2020
_chemical_formula_moiety 'C15 H11 N O4'
_chemical_formula_sum 'C15 H11 N O4'
_chemical_formula_weight 269.25
_space_group_crystal_system triclinic
_space_group_IT_number 2
_space_group_name_Hall '-P 1'
_space_group_name_H-M_alt 'P -1'
_atom_sites_solution_hydrogens geom
_atom_sites_solution_primary dual
_audit_creation_date 2019-01-18
_audit_creation_method
;
Olex2 1.2-alpha
(compiled 2018.07.26 svn.r3523 for OlexSys, GUI svn.r5532)
;
_cell_angle_alpha 76.190(4)
_cell_angle_beta 70.082(4)
_cell_angle_gamma 67.095(4)
_cell_formula_units_Z 4
_cell_length_a 10.8933(5)
_cell_length_b 11.5767(5)
_cell_length_c 11.8325(6)
_cell_measurement_reflns_used 3854
_cell_measurement_temperature 293(2)
_cell_measurement_theta_max 26.9170
_cell_measurement_theta_min 3.6750
_cell_volume 1282.56(11)
_computing_molecular_graphics 'Olex2 (Dolomanov et al., 2009)'
_computing_publication_material 'Olex2 (Dolomanov et al., 2009)'
_computing_structure_refinement 'ShelXL (Sheldrick, 2015)'
_computing_structure_solution 'ShelXT (Sheldrick, 2015)'
_diffrn_ambient_temperature 293(2)
_diffrn_detector_area_resol_mean 10.6296
_diffrn_measured_fraction_theta_full 0.998
_diffrn_measured_fraction_theta_max 0.818
_diffrn_measurement_device_type 'SuperNova, Single source at offset/far, Atlas'
_diffrn_measurement_method '\w scans'
_diffrn_radiation_type MoK\a
_diffrn_radiation_wavelength 0.71073
_diffrn_reflns_av_R_equivalents 0.0192
_diffrn_reflns_av_unetI/netI 0.0407
_diffrn_reflns_Laue_measured_fraction_full 0.998
_diffrn_reflns_Laue_measured_fraction_max 0.818
_diffrn_reflns_limit_h_max 15
_diffrn_reflns_limit_h_min -14
_diffrn_reflns_limit_k_max 16
_diffrn_reflns_limit_k_min -16
_diffrn_reflns_limit_l_max 15
_diffrn_reflns_limit_l_min -10
_diffrn_reflns_number 10265
_diffrn_reflns_point_group_measured_fraction_full 0.998
_diffrn_reflns_point_group_measured_fraction_max 0.818
_diffrn_reflns_theta_full 25.242
_diffrn_reflns_theta_max 29.771
_diffrn_reflns_theta_min 3.303
_diffrn_source 'micro-focus sealed X-ray tube'
_exptl_absorpt_coefficient_mu 0.103
_exptl_absorpt_correction_T_max 1.00000
_exptl_absorpt_correction_T_min 0.99002
_exptl_absorpt_correction_type multi-scan
_exptl_absorpt_process_details
;
CrysAlisPro 1.171.39.46 (Rigaku Oxford Diffraction, 2018)
Empirical absorption correction using spherical harmonics,
 implemented in SCALE3 ABSPACK scaling algorithm.
;
_exptl_crystal_colour colorless
_exptl_crystal_density_diffrn 1.394
_exptl_crystal_description block
_exptl_crystal_F_000 560
_exptl_crystal_size_max 0.32
_exptl_crystal_size_mid 0.29
_exptl_crystal_size_min 0.28
_refine_diff_density_max 0.202
_refine_diff_density_min -0.290
_refine_diff_density_rms 0.065
_refine_ls_extinction_method none
_refine_ls_goodness_of_fit_ref 1.070
_refine_ls_hydrogen_treatment constr
_refine_ls_matrix_type full
_refine_ls_number_parameters 363
_refine_ls_number_reflns 6001
_refine_ls_number_restraints 0
_refine_ls_restrained_S_all 1.070
_refine_ls_R_factor_all 0.0894
_refine_ls_R_factor_gt 0.0583
_refine_ls_shift/su_max 0.000
_refine_ls_shift/su_mean 0.000
_refine_ls_structure_factor_coef Fsqd
_refine_ls_weighting_details 'w=1/[\s^2^(Fo^2^)+(0.0576P)^2^+0.2828P] where P=(Fo^2^+2Fc^2^)/3'
_refine_ls_weighting_scheme calc
_refine_ls_wR_factor_gt 0.1274
_refine_ls_wR_factor_ref 0.1505
_reflns_Friedel_coverage 0.000
_reflns_number_gt 4048
_reflns_number_total 6001
_reflns_threshold_expression 'I > 2\s(I)'
_cod_data_source_file jo0c01223_si_002.cif
_cod_data_source_block 20190117-songzq-zy-209-1
_cod_original_cell_volume 1282.56(12)
_cod_database_code 4038553
_shelx_shelxl_version_number 2014/7
_shelx_space_group_comment
;
The symmetry employed for this shelxl refinement is uniquely defined
by the following loop, which should always be used as a source of
symmetry information in preference to the above space-group names.
They are only intended as comments.
;
_olex2_refinement_description
;
1. Fixed Uiso
 At 1.2 times of:
  All C(H) groups, All C(H,H) groups
 At 1.5 times of:
  All C(H,H,H) groups
2.a Secondary CH2 refined with riding coordinates:
 C2(H2A,H2B), C17(H17A,H17B)
2.b Aromatic/amide H refined with riding coordinates:
 C19(H19), C4(H4), C23(H23), C25(H25), C29(H29), C24(H24), C28(H28), C14(H14),
 C8(H8), C10(H10), C13(H13), C9(H9)
2.c Idealised Me refined as rotating group:
 C1(H1A,H1B,H1C), C16(H16A,H16B,H16C)
;
_olex2_submission_special_instructions 'No special instructions were received'

loop_
_space_group_symop_operation_xyz
'x, y, z'
'-x, -y, -z'

loop_
_atom_site_label
_atom_site_type_symbol
_atom_site_fract_x
_atom_site_fract_y
_atom_site_fract_z
_atom_site_U_iso_or_equiv
_atom_site_adp_type
_atom_site_occupancy
_atom_site_site_symmetry_order
_atom_site_calc_flag
_atom_site_refinement_flags_posn
_atom_site_refinement_flags_adp
_atom_site_refinement_flags_occupancy
_atom_site_disorder_assembly
_atom_site_disorder_group
O4 O 0.84995(14) 0.11393(13) 0.17886(15) 0.0550(4) Uani 1 1 d . . . . .
O7 O 0.83573(13) 0.82776(14) 0.31669(15) 0.0568(4) Uani 1 1 d . . . . .
O2 O 0.83959(14) 0.26596(15) -0.05866(14) 0.0593(4) Uani 1 1 d . . . . .
O1 O 0.39168(13) 0.42223(14) 0.16078(16) 0.0621(4) Uani 1 1 d . . . . .
O8 O 0.48776(14) 0.85961(17) 0.23881(14) 0.0640(5) Uani 1 1 d . . . . .
O3 O 1.19425(14) 0.15306(17) 0.20526(16) 0.0649(5) Uani 1 1 d . . . . .
O6 O 0.47635(15) 0.61735(15) 0.38226(17) 0.0681(5) Uani 1 1 d . . . . .
O5 O 0.02084(14) 0.84221(16) 0.52139(17) 0.0691(5) Uani 1 1 d . . . . .
N1 N 0.60518(15) 0.32386(15) 0.03630(16) 0.0439(4) Uani 1 1 d . . . . .
N2 N 0.23890(16) 0.71579(16) 0.42851(18) 0.0522(5) Uani 1 1 d . . . . .
C27 C 0.59992(17) 0.82758(16) 0.38909(17) 0.0353(4) Uani 1 1 d . . . . .
C22 C 0.48473(17) 0.82593(16) 0.49049(17) 0.0361(4) Uani 1 1 d . . . . .
C12 C 0.96897(18) 0.25225(18) 0.16779(18) 0.0413(4) Uani 1 1 d . . . . .
C20 C 0.36188(17) 0.80977(17) 0.47962(17) 0.0377(4) Uani 1 1 d . . . . .
C26 C 0.71839(18) 0.82774(17) 0.40953(19) 0.0408(4) Uani 1 1 d . . . . .
C6 C 0.74107(19) 0.30995(17) 0.02346(19) 0.0427(5) Uani 1 1 d . . . . .
C15 C 0.95626(19) 0.12722(19) 0.17964(19) 0.0451(5) Uani 1 1 d . . . . .
C30 C 0.59469(19) 0.84063(18) 0.26431(18) 0.0426(5) Uani 1 1 d . . . . .
C5 C 0.73728(19) 0.36748(16) 0.12637(19) 0.0408(4) Uani 1 1 d . . . . .
C3 C 0.51698(19) 0.39234(17) 0.13118(19) 0.0432(5) Uani 1 1 d . . . . .
C19 C 0.22835(18) 0.87238(18) 0.52295(19) 0.0436(5) Uani 1 1 d . . . . .
H19 H 0.1924 0.9422 0.5648 0.052 Uiso 1 1 calc R . . . .
C21 C 0.37325(19) 0.70193(19) 0.4224(2) 0.0468(5) Uani 1 1 d . . . . .
C18 C 0.14542(19) 0.81418(19) 0.4944(2) 0.0474(5) Uani 1 1 d . . . . .
C4 C 0.60501(19) 0.41952(18) 0.1856(2) 0.0459(5) Uani 1 1 d . . . . .
H4 H 0.5731 0.4655 0.2506 0.055 Uiso 1 1 calc R . . . .
C23 C 0.4899(2) 0.83233(19) 0.60366(19) 0.0453(5) Uani 1 1 d . . . . .
H23 H 0.4128 0.8349 0.6699 0.054 Uiso 1 1 calc R . . . .
C25 C 0.7246(2) 0.82993(19) 0.5241(2) 0.0504(5) Uani 1 1 d . . . . .
H25 H 0.8057 0.8279 0.5357 0.060 Uiso 1 1 calc R . . . .
C7 C 0.86256(19) 0.36675(18) 0.14855(19) 0.0437(5) Uani 1 1 d . . . . .
C2 C 0.5627(2) 0.2684(2) -0.0359(2) 0.0519(5) Uani 1 1 d . . . . .
H2A H 0.6304 0.2580 -0.1146 0.062 Uiso 1 1 calc R . . . .
H2B H 0.4742 0.3251 -0.0485 0.062 Uiso 1 1 calc R . . . .
C11 C 1.0857(2) 0.2594(2) 0.1850(2) 0.0512(5) Uani 1 1 d . . . . .
C29 C 0.7242(2) 0.8350(2) 0.1738(2) 0.0525(5) Uani 1 1 d . . . . .
H29 H 0.7316 0.8345 0.0932 0.063 Uiso 1 1 calc R . . . .
C24 C 0.6096(2) 0.8351(2) 0.6195(2) 0.0528(5) Uani 1 1 d . . . . .
H24 H 0.6111 0.8404 0.6961 0.063 Uiso 1 1 calc R . . . .
C28 C 0.8336(2) 0.8306(2) 0.2035(2) 0.0580(6) Uani 1 1 d . . . . .
H28 H 0.9141 0.8294 0.1414 0.070 Uiso 1 1 calc R . . . .
C14 C 1.0777(2) 0.0218(2) 0.1969(2) 0.0612(6) Uani 1 1 d . . . . .
H14 H 1.0804 -0.0600 0.1992 0.073 Uiso 1 1 calc R . . . .
C8 C 0.8760(2) 0.4800(2) 0.1501(2) 0.0603(6) Uani 1 1 d . . . . .
H8 H 0.8047 0.5553 0.1398 0.072 Uiso 1 1 calc R . . . .
C10 C 1.1007(2) 0.3733(3) 0.1838(2) 0.0665(7) Uani 1 1 d . . . . .
H10 H 1.1808 0.3752 0.1942 0.080 Uiso 1 1 calc R . . . .
C17 C 0.2004(3) 0.6275(2) 0.3890(3) 0.0688(7) Uani 1 1 d . . . . .
H17A H 0.2696 0.5967 0.3156 0.083 Uiso 1 1 calc R . . . .
H17B H 0.1122 0.6713 0.3704 0.083 Uiso 1 1 calc R . . . .
C13 C 1.1849(2) 0.0396(3) 0.2094(2) 0.0680(7) Uani 1 1 d . . . . .
H13 H 1.2595 -0.0317 0.2220 0.082 Uiso 1 1 calc R . . . .
C1 C 0.5499(3) 0.1432(2) 0.0247(2) 0.0737(7) Uani 1 1 d . . . . .
H1A H 0.5281 0.1063 -0.0274 0.111 Uiso 1 1 calc GR . . . .
H1B H 0.4774 0.1543 0.0994 0.111 Uiso 1 1 calc GR . . . .
H1C H 0.6360 0.0883 0.0411 0.111 Uiso 1 1 calc GR . . . .
C9 C 0.9951(3) 0.4827(2) 0.1670(3) 0.0706(7) Uani 1 1 d . . . . .
H9 H 1.0030 0.5599 0.1667 0.085 Uiso 1 1 calc R . . . .
C16 C 0.1894(4) 0.5194(3) 0.4826(4) 0.1102(12) Uani 1 1 d . . . . .
H16A H 0.1643 0.4633 0.4537 0.165 Uiso 1 1 calc GR . . . .
H16B H 0.1197 0.5494 0.5548 0.165 Uiso 1 1 calc GR . . . .
H16C H 0.2770 0.4750 0.5002 0.165 Uiso 1 1 calc GR . . . .

loop_
_atom_site_aniso_label
_atom_site_aniso_U_11
_atom_site_aniso_U_22
_atom_site_aniso_U_33
_atom_site_aniso_U_23
_atom_site_aniso_U_13
_atom_site_aniso_U_12
O4 0.0453(8) 0.0477(8) 0.0787(11) -0.0071(7) -0.0227(8) -0.0182(6)
O7 0.0319(7) 0.0698(10) 0.0679(11) -0.0001(8) -0.0099(7) -0.0245(7)
O2 0.0436(8) 0.0745(10) 0.0556(10) -0.0228(8) -0.0017(7) -0.0172(7)
O1 0.0329(7) 0.0659(10) 0.0856(12) -0.0173(8) -0.0160(7) -0.0104(7)
O8 0.0427(8) 0.1039(13) 0.0475(9) -0.0075(8) -0.0195(7) -0.0221(8)
O3 0.0359(7) 0.0822(11) 0.0790(12) -0.0169(9) -0.0241(8) -0.0114(8)
O6 0.0417(8) 0.0683(10) 0.0981(14) -0.0443(10) -0.0089(8) -0.0115(7)
O5 0.0301(7) 0.0824(11) 0.1025(14) -0.0290(10) -0.0107(8) -0.0231(7)
N1 0.0369(8) 0.0489(9) 0.0514(10) -0.0114(8) -0.0151(8) -0.0150(7)
N2 0.0371(9) 0.0608(11) 0.0716(13) -0.0282(9) -0.0120(8) -0.0209(8)
C27 0.0272(8) 0.0347(9) 0.0453(11) -0.0045(7) -0.0125(8) -0.0099(7)
C22 0.0308(9) 0.0386(9) 0.0435(11) -0.0077(8) -0.0121(8) -0.0135(7)
C12 0.0317(9) 0.0517(11) 0.0433(11) -0.0109(9) -0.0088(8) -0.0153(8)
C20 0.0315(9) 0.0458(10) 0.0412(11) -0.0086(8) -0.0105(8) -0.0163(8)
C26 0.0290(9) 0.0400(10) 0.0546(12) -0.0002(8) -0.0130(8) -0.0150(8)
C6 0.0361(10) 0.0419(10) 0.0513(12) -0.0075(9) -0.0123(9) -0.0131(8)
C15 0.0379(10) 0.0498(11) 0.0477(12) -0.0107(9) -0.0133(9) -0.0109(9)
C30 0.0340(9) 0.0461(10) 0.0459(12) -0.0052(8) -0.0126(8) -0.0107(8)
C5 0.0364(9) 0.0348(9) 0.0528(12) -0.0055(8) -0.0150(9) -0.0115(8)
C3 0.0347(9) 0.0380(10) 0.0567(13) -0.0056(9) -0.0148(9) -0.0103(8)
C19 0.0315(9) 0.0482(11) 0.0541(13) -0.0172(9) -0.0048(9) -0.0161(8)
C21 0.0336(9) 0.0548(12) 0.0570(13) -0.0176(10) -0.0093(9) -0.0166(9)
C18 0.0323(9) 0.0577(12) 0.0564(13) -0.0130(10) -0.0091(9) -0.0188(9)
C4 0.0381(10) 0.0429(10) 0.0589(13) -0.0158(9) -0.0143(9) -0.0098(8)
C23 0.0444(10) 0.0561(12) 0.0427(12) -0.0061(9) -0.0116(9) -0.0248(9)
C25 0.0447(11) 0.0549(12) 0.0670(15) 0.0017(10) -0.0304(11) -0.0253(10)
C7 0.0372(9) 0.0487(11) 0.0512(12) -0.0106(9) -0.0130(9) -0.0174(9)
C2 0.0575(12) 0.0595(13) 0.0503(13) -0.0035(10) -0.0270(11) -0.0234(10)
C11 0.0355(10) 0.0698(14) 0.0527(13) -0.0125(10) -0.0118(9) -0.0197(10)
C29 0.0449(11) 0.0598(13) 0.0456(13) -0.0051(10) -0.0039(10) -0.0183(10)
C24 0.0578(13) 0.0645(13) 0.0519(13) -0.0033(10) -0.0258(11) -0.0302(11)
C28 0.0389(11) 0.0634(14) 0.0604(16) -0.0067(11) 0.0026(10) -0.0200(10)
C14 0.0513(12) 0.0518(13) 0.0787(17) -0.0152(11) -0.0269(12) -0.0037(10)
C8 0.0574(13) 0.0507(12) 0.0848(18) -0.0122(11) -0.0260(13) -0.0230(10)
C10 0.0491(13) 0.0899(18) 0.0798(18) -0.0152(14) -0.0199(12) -0.0390(13)
C17 0.0570(14) 0.0775(16) 0.091(2) -0.0326(14) -0.0176(13) -0.0321(12)
C13 0.0458(12) 0.0716(16) 0.0796(18) -0.0190(13) -0.0266(12) 0.0012(11)
C1 0.117(2) 0.0722(16) 0.0543(15) -0.0073(12) -0.0233(15) -0.0562(16)
C9 0.0711(16) 0.0686(15) 0.095(2) -0.0140(14) -0.0280(15) -0.0404(14)
C16 0.128(3) 0.086(2) 0.137(3) -0.014(2) -0.032(2) -0.061(2)

loop_
_atom_type_symbol
_atom_type_description
_atom_type_scat_dispersion_real
_atom_type_scat_dispersion_imag
_atom_type_scat_source
C C 0.0033 0.0016 'International Tables Vol C Tables 4.2.6.8 and 6.1.1.4'
H H 0.0000 0.0000 'International Tables Vol C Tables 4.2.6.8 and 6.1.1.4'
N N 0.0061 0.0033 'International Tables Vol C Tables 4.2.6.8 and 6.1.1.4'
O O 0.0106 0.0060 'International Tables Vol C Tables 4.2.6.8 and 6.1.1.4'

loop_
_geom_angle_atom_site_label_1
_geom_angle_atom_site_label_2
_geom_angle_atom_site_label_3
_geom_angle
_geom_angle_site_symmetry_1
_geom_angle_site_symmetry_3
_geom_angle_publ_flag
C28 O7 C26 118.42(16) . . ?
C13 O3 C11 118.23(17) . . ?
C6 N1 C2 124.60(17) . . ?
C3 N1 C6 110.19(16) . . ?
C3 N1 C2 125.14(16) . . ?
C21 N2 C17 124.87(17) . . ?
C18 N2 C21 109.85(16) . . ?
C18 N2 C17 124.58(17) . . ?
C22 C27 C30 122.67(16) . . ?
C26 C27 C22 117.76(17) . . ?
C26 C27 C30 119.34(17) . . ?
C27 C22 C20 121.44(17) . . ?
C23 C22 C27 119.61(16) . . ?
C23 C22 C20 118.84(16) . . ?
C7 C12 C15 122.83(17) . . ?
C11 C12 C15 119.31(18) . . ?
C11 C12 C7 117.68(18) . . ?
C22 C20 C21 121.88(15) . . ?
C19 C20 C22 130.23(18) . . ?
C19 C20 C21 107.65(16) . . ?
O7 C26 C27 121.79(19) . . ?
O7 C26 C25 115.92(17) . . ?
C25 C26 C27 122.29(18) . . ?
O2 C6 N1 125.46(19) . . ?
O2 C6 C5 128.29(18) . . ?
N1 C6 C5 106.15(16) . . ?
O4 C15 C12 122.89(17) . . ?
O4 C15 C14 122.9(2) . . ?
C14 C15 C12 114.18(18) . . ?
O8 C30 C27 122.83(17) . . ?
O8 C30 C29 122.8(2) . . ?
C29 C30 C27 114.36(17) . . ?
C4 C5 C6 107.76(17) . . ?
C4 C5 C7 128.93(19) . . ?
C7 C5 C6 123.26(16) . . ?
O1 C3 N1 124.59(19) . . ?
O1 C3 C4 128.6(2) . . ?
N1 C3 C4 106.83(16) . . ?
C20 C19 H19 125.3 . . ?
C20 C19 C18 109.39(17) . . ?
C18 C19 H19 125.3 . . ?
O6 C21 N2 125.88(19) . . ?
O6 C21 C20 127.89(17) . . ?
N2 C21 C20 106.19(16) . . ?
O5 C18 N2 124.38(19) . . ?
O5 C18 C19 129.0(2) . . ?
N2 C18 C19 106.60(15) . . ?
C5 C4 C3 108.83(18) . . ?
C5 C4 H4 125.6 . . ?
C3 C4 H4 125.6 . . ?
C22 C23 H23 119.7 . . ?
C22 C23 C24 120.57(19) . . ?
C24 C23 H23 119.7 . . ?
C26 C25 H25 120.6 . . ?
C24 C25 C26 118.73(18) . . ?
C24 C25 H25 120.6 . . ?
C12 C7 C5 121.05(17) . . ?
C8 C7 C12 119.66(18) . . ?
C8 C7 C5 119.29(18) . . ?
N1 C2 H2A 109.4 . . ?
N1 C2 H2B 109.4 . . ?
N1 C2 C1 111.37(18) . . ?
H2A C2 H2B 108.0 . . ?
C1 C2 H2A 109.4 . . ?
C1 C2 H2B 109.4 . . ?
O3 C11 C12 121.9(2) . . ?
O3 C11 C10 115.36(19) . . ?
C10 C11 C12 122.7(2) . . ?
C30 C29 H29 119.4 . . ?
C28 C29 C30 121.1(2) . . ?
C28 C29 H29 119.4 . . ?
C23 C24 H24 119.5 . . ?
C25 C24 C23 120.9(2) . . ?
C25 C24 H24 119.5 . . ?
O7 C28 H28 117.7 . . ?
C29 C28 O7 124.5(2) . . ?
C29 C28 H28 117.7 . . ?
C15 C14 H14 119.4 . . ?
C13 C14 C15 121.2(2) . . ?
C13 C14 H14 119.4 . . ?
C7 C8 H8 119.7 . . ?
C7 C8 C9 120.7(2) . . ?
C9 C8 H8 119.7 . . ?
C11 C10 H10 120.8 . . ?
C9 C10 C11 118.4(2) . . ?
C9 C10 H10 120.8 . . ?
N2 C17 H17A 109.3 . . ?
N2 C17 H17B 109.3 . . ?
N2 C17 C16 111.6(2) . . ?
H17A C17 H17B 108.0 . . ?
C16 C17 H17A 109.3 . . ?
C16 C17 H17B 109.3 . . ?
O3 C13 H13 117.6 . . ?
C14 C13 O3 124.9(2) . . ?
C14 C13 H13 117.6 . . ?
C2 C1 H1A 109.5 . . ?
C2 C1 H1B 109.5 . . ?
C2 C1 H1C 109.5 . . ?
H1A C1 H1B 109.5 . . ?
H1A C1 H1C 109.5 . . ?
H1B C1 H1C 109.5 . . ?
C8 C9 H9 119.6 . . ?
C10 C9 C8 120.8(2) . . ?
C10 C9 H9 119.6 . . ?
C17 C16 H16A 109.5 . . ?
C17 C16 H16B 109.5 . . ?
C17 C16 H16C 109.5 . . ?
H16A C16 H16B 109.5 . . ?
H16A C16 H16C 109.5 . . ?
H16B C16 H16C 109.5 . . ?

loop_
_geom_bond_atom_site_label_1
_geom_bond_atom_site_label_2
_geom_bond_distance
_geom_bond_site_symmetry_2
_geom_bond_publ_flag
O4 C15 1.229(2) . ?
O7 C26 1.373(2) . ?
O7 C28 1.340(3) . ?
O2 C6 1.206(2) . ?
O1 C3 1.212(2) . ?
O8 C30 1.227(2) . ?
O3 C11 1.375(3) . ?
O3 C13 1.344(3) . ?
O6 C21 1.203(2) . ?
O5 C18 1.208(2) . ?
N1 C6 1.383(2) . ?
N1 C3 1.382(3) . ?
N1 C2 1.456(3) . ?
N2 C21 1.387(2) . ?
N2 C18 1.387(3) . ?
N2 C17 1.461(3) . ?
C27 C22 1.413(2) . ?
C27 C26 1.392(2) . ?
C27 C30 1.466(3) . ?
C22 C20 1.472(2) . ?
C22 C23 1.380(3) . ?
C12 C15 1.477(3) . ?
C12 C7 1.411(3) . ?
C12 C11 1.390(3) . ?
C20 C19 1.324(2) . ?
C20 C21 1.503(3) . ?
C26 C25 1.387(3) . ?
C6 C5 1.503(3) . ?
C15 C14 1.445(3) . ?
C30 C29 1.440(3) . ?
C5 C4 1.330(3) . ?
C5 C7 1.471(3) . ?
C3 C4 1.478(3) . ?
C19 H19 0.9300 . ?
C19 C18 1.475(3) . ?
C4 H4 0.9300 . ?
C23 H23 0.9300 . ?
C23 C24 1.391(3) . ?
C25 H25 0.9300 . ?
C25 C24 1.363(3) . ?
C7 C8 1.380(3) . ?
C2 H2A 0.9700 . ?
C2 H2B 0.9700 . ?
C2 C1 1.493(3) . ?
C11 C10 1.387(3) . ?
C29 H29 0.9300 . ?
C29 C28 1.333(3) . ?
C24 H24 0.9300 . ?
C28 H28 0.9300 . ?
C14 H14 0.9300 . ?
C14 C13 1.323(3) . ?
C8 H8 0.9300 . ?
C8 C9 1.391(3) . ?
C10 H10 0.9300 . ?
C10 C9 1.367(3) . ?
C17 H17A 0.9700 . ?
C17 H17B 0.9700 . ?
C17 C16 1.474(4) . ?
C13 H13 0.9300 . ?
C1 H1A 0.9600 . ?
C1 H1B 0.9600 . ?
C1 H1C 0.9600 . ?
C9 H9 0.9300 . ?
C16 H16A 0.9600 . ?
C16 H16B 0.9600 . ?
C16 H16C 0.9600 . ?
